data_2235775
loop_
_publ_author_name
'Froschauer, Barbara'
'Weil, Matthias'

_publ_section_title
;
 Bis(melaminium) succinate succinic acid monosolvate dihydrate
;
_journal_coeditor_code CV5324
_journal_issue 8
_journal_name_full 'Acta Crystallographica Section E'
_journal_page_first o2555
_journal_paper_doi 10.1107/S1600536812033387
_journal_volume 68
_journal_year 2012
_chemical_formula_iupac '2C3 H7 N6 +, C4 H4 O4 2-, C4 H6 O4, 2H2 O'
_chemical_formula_moiety '2(C3 H7 N6 +), C4 H4 O4 2-, C4 H6 O4, 2(H2 O)'
_chemical_formula_sum 'C14 H28 N12 O10'
_chemical_formula_weight 524.48
_chemical_name_common
;
Bis(melaminium) succinate succinic acid monosolvate dihydrate
;
_chemical_name_systematic
;
Bis(2,4,6-triamino-1,3,5-triazin-1-ium) succinate succinic acid monosolvate
dihydrate
;
_space_group_IT_number 2
_symmetry_cell_setting triclinic
_symmetry_space_group_name_Hall '-P 1'
_symmetry_space_group_name_H-M 'P -1'
_atom_sites_solution_hydrogens geom
_atom_sites_solution_primary direct
_atom_sites_solution_secondary difmap
_audit_creation_method SHELXL-97
_cell_angle_alpha 88.013(2)
_cell_angle_beta 84.647(2)
_cell_angle_gamma 88.093(2)
_cell_formula_units_Z 1
_cell_length_a 7.1193(7)
_cell_length_b 8.1650(8)
_cell_length_c 9.5595(9)
_cell_measurement_reflns_used 1570
_cell_measurement_temperature 293(2)
_cell_measurement_theta_max 28.775
_cell_measurement_theta_min 2.499
_cell_volume 552.68(9)
_computing_cell_refinement 'SAINT (Siemens, 1996)'
_computing_data_collection 'SMART (Siemens, 1996)'
_computing_data_reduction 'SAINT (Siemens, 1996)'
_computing_molecular_graphics 'Mercury (Macrae <i>et al.</i>, 2006) and ATOMS (Dowty, 2006)'
_computing_publication_material 'publCIF (Westrip, 2010)'
_computing_structure_refinement 'SHELXL97 (Sheldrick, 2008)'
_computing_structure_solution 'SHELXS97 (Sheldrick, 2008)'
_diffrn_ambient_temperature 293(2)
_diffrn_measured_fraction_theta_full 0.987
_diffrn_measured_fraction_theta_max 0.987
_diffrn_measurement_device_type 'Siemens SMART CCD'
_diffrn_measurement_method '\w scans'
_diffrn_radiation_monochromator graphite
_diffrn_radiation_source 'fine-focus sealed tube'
_diffrn_radiation_type MoK\a
_diffrn_radiation_wavelength 0.71073
_diffrn_reflns_av_R_equivalents 0.0284
_diffrn_reflns_av_sigmaI/netI 0.0500
_diffrn_reflns_limit_h_max 9
_diffrn_reflns_limit_h_min -9
_diffrn_reflns_limit_k_max 10
_diffrn_reflns_limit_k_min -10
_diffrn_reflns_limit_l_max 12
_diffrn_reflns_limit_l_min -12
_diffrn_reflns_number 5533
_diffrn_reflns_theta_full 28.31
_diffrn_reflns_theta_max 28.31
_diffrn_reflns_theta_min 2.14
_diffrn_standards_number 0
_exptl_absorpt_coefficient_mu 0.134
_exptl_absorpt_correction_type none
_exptl_crystal_colour colourless
_exptl_crystal_density_diffrn 1.576
_exptl_crystal_density_method 'not measured'
_exptl_crystal_description parallelepiped
_exptl_crystal_F_000 276
_exptl_crystal_size_max 0.23
_exptl_crystal_size_mid 0.18
_exptl_crystal_size_min 0.12
_refine_diff_density_max 0.300
_refine_diff_density_min -0.257
_refine_ls_extinction_coef 0.010(4)
_refine_ls_extinction_expression Fc^*^=kFc[1+0.001xFc^2^\l^3^/sin(2\q)]^-1/4^
_refine_ls_extinction_method 'SHELXL97 (Sheldrick, 2008)'
_refine_ls_goodness_of_fit_ref 0.966
_refine_ls_hydrogen_treatment mixed
_refine_ls_matrix_type full
_refine_ls_number_parameters 173
_refine_ls_number_reflns 2719
_refine_ls_number_restraints 3
_refine_ls_restrained_S_all 0.966
_refine_ls_R_factor_all 0.1000
_refine_ls_R_factor_gt 0.0473
_refine_ls_shift/su_max 0.000
_refine_ls_shift/su_mean 0.000
_refine_ls_structure_factor_coef Fsqd
_refine_ls_weighting_details 'calc w=1/[\s^2^(Fo^2^)+(0.0791P)^2^+0.0000P] where P=(Fo^2^+2Fc^2^)/3'
_refine_ls_weighting_scheme calc
_refine_ls_wR_factor_gt 0.1163
_refine_ls_wR_factor_ref 0.1416
_reflns_number_gt 1545
_reflns_number_total 2719
_reflns_threshold_expression I>2sigma(I)
_cod_data_source_file cv5324.cif
_cod_data_source_block I
_cod_database_code 2235775
_cod_database_fobs_code 2235775

loop_
_symmetry_equiv_pos_as_xyz
'x, y, z'
'-x, -y, -z'

loop_
_atom_site_type_symbol
_atom_site_label
_atom_site_fract_x
_atom_site_fract_y
_atom_site_fract_z
_atom_site_U_iso_or_equiv
_atom_site_adp_type
_atom_site_calc_flag
_atom_site_refinement_flags
_atom_site_occupancy
_atom_site_symmetry_multiplicity
N N3 0.3081(2) 1.0330(2) 0.36672(15) 0.0308(4) Uani d . 1 1
N N1 0.4064(2) 0.8895(2) 0.16163(15) 0.0323(4) Uani d . 1 1
H H1 0.4894 0.8279 0.1160 0.039 Uiso calc R 1 1
O O1 0.62741(19) 0.68205(18) -0.02657(14) 0.0385(4) Uani d . 1 1
O O3 0.6682(2) 0.2996(2) 0.25900(15) 0.0456(4) Uani d . 1 1
O O2 0.8071(2) 0.6984(2) 0.14806(15) 0.0480(5) Uani d . 1 1
O O4 0.3997(2) 0.44613(19) 0.26505(14) 0.0431(4) Uani d D 1 1
C C7 0.5535(3) 0.3930(3) 0.3191(2) 0.0309(5) Uani d . 1 1
C C1 0.2450(3) 0.9365(2) 0.10469(19) 0.0284(4) Uani d . 1 1
N N2 0.1121(2) 1.0287(2) 0.17327(15) 0.0305(4) Uani d . 1 1
C C2 0.1488(3) 1.0729(2) 0.30373(18) 0.0281(4) Uani d . 1 1
C C6 0.5839(3) 0.4567(3) 0.46117(19) 0.0339(5) Uani d . 1 1
H H6A 0.6871 0.5321 0.4491 0.041 Uiso calc R 1 1
H H6B 0.6233 0.3651 0.5200 0.041 Uiso calc R 1 1
N N4 0.2251(2) 0.8874(2) -0.02317(16) 0.0370(4) Uani d . 1 1
H H3 0.1250 0.9151 -0.0632 0.044 Uiso calc R 1 1
H H2 0.3123 0.8277 -0.0664 0.044 Uiso calc R 1 1
N N6 0.5975(2) 0.8950(2) 0.34112(18) 0.0402(5) Uani d . 1 1
H H6 0.6226 0.9242 0.4228 0.048 Uiso calc R 1 1
H H7 0.6778 0.8356 0.2909 0.048 Uiso calc R 1 1
C C3 0.4365(3) 0.9412(2) 0.29314(19) 0.0301(5) Uani d . 1 1
C C4 0.7771(3) 0.6435(2) 0.0324(2) 0.0308(5) Uani d . 1 1
N N5 0.0177(2) 1.1639(2) 0.37353(17) 0.0396(5) Uani d . 1 1
H H5 0.0347 1.1959 0.4561 0.048 Uiso calc R 1 1
H H4 -0.0848 1.1912 0.3365 0.048 Uiso calc R 1 1
O O1W 0.0343(3) 0.6661(3) 0.36216(18) 0.0637(6) Uani d D 1 1
H H1W 0.126(4) 0.591(3) 0.353(3) 0.097 Uiso d D 1 1
H H2W -0.024(4) 0.667(4) 0.288(2) 0.097 Uiso d D 1 1
H H12 0.385(4) 0.393(3) 0.171(2) 0.097 Uiso d D 1 1
C C5 0.9192(3) 0.5292(3) -0.04228(19) 0.0306(5) Uani d . 1 1
H H5A 0.9717 0.5841 -0.1280 0.037 Uiso calc R 1 1
H H5B 0.8543 0.4341 -0.0690 0.037 Uiso calc R 1 1

loop_
_atom_site_aniso_label
_atom_site_aniso_U_11
_atom_site_aniso_U_22
_atom_site_aniso_U_33
_atom_site_aniso_U_12
_atom_site_aniso_U_13
_atom_site_aniso_U_23
N3 0.0277(9) 0.0441(10) 0.0218(8) 0.0109(8) -0.0092(7) -0.0101(7)
N1 0.0283(9) 0.0444(10) 0.0248(8) 0.0147(8) -0.0070(7) -0.0131(7)
O1 0.0295(8) 0.0537(10) 0.0344(8) 0.0173(7) -0.0150(6) -0.0151(7)
O3 0.0392(9) 0.0659(11) 0.0337(8) 0.0230(8) -0.0151(7) -0.0236(7)
O2 0.0455(9) 0.0664(11) 0.0351(8) 0.0258(8) -0.0193(7) -0.0285(8)
O4 0.0381(9) 0.0635(11) 0.0303(8) 0.0209(7) -0.0178(6) -0.0191(7)
C7 0.0278(10) 0.0395(12) 0.0261(9) 0.0081(9) -0.0067(8) -0.0069(8)
C1 0.0269(10) 0.0366(11) 0.0222(9) 0.0051(8) -0.0061(8) -0.0061(8)
N2 0.0281(9) 0.0428(10) 0.0217(8) 0.0076(7) -0.0085(7) -0.0097(7)
C2 0.0250(10) 0.0386(11) 0.0215(9) 0.0063(8) -0.0062(8) -0.0067(8)
C6 0.0296(11) 0.0479(13) 0.0257(10) 0.0076(9) -0.0106(8) -0.0085(9)
N4 0.0332(9) 0.0548(12) 0.0245(8) 0.0131(8) -0.0107(7) -0.0169(8)
N6 0.0330(10) 0.0596(12) 0.0295(9) 0.0231(9) -0.0130(7) -0.0173(8)
C3 0.0301(10) 0.0372(12) 0.0243(9) 0.0055(9) -0.0095(8) -0.0070(8)
C4 0.0282(10) 0.0357(11) 0.0294(10) 0.0105(9) -0.0083(8) -0.0083(8)
N5 0.0322(9) 0.0630(13) 0.0255(8) 0.0174(9) -0.0127(7) -0.0182(8)
O1W 0.0646(12) 0.0902(15) 0.0408(9) 0.0294(10) -0.0287(8) -0.0315(9)
C5 0.0299(10) 0.0388(12) 0.0243(9) 0.0108(9) -0.0087(8) -0.0104(8)

loop_
_atom_type_symbol
_atom_type_description
_atom_type_scat_dispersion_real
_atom_type_scat_dispersion_imag
_atom_type_scat_source
C C 0.0033 0.0016 'International Tables Vol C Tables 4.2.6.8 and 6.1.1.4'
H H 0.0000 0.0000 'International Tables Vol C Tables 4.2.6.8 and 6.1.1.4'
N N 0.0061 0.0033 'International Tables Vol C Tables 4.2.6.8 and 6.1.1.4'
O O 0.0106 0.0060 'International Tables Vol C Tables 4.2.6.8 and 6.1.1.4'

loop_
_geom_angle_atom_site_label_1
_geom_angle_atom_site_label_2
_geom_angle_atom_site_label_3
_geom_angle_site_symmetry_1
_geom_angle_site_symmetry_3
_geom_angle
C3 N3 C2 . . 115.93(15)
C1 N1 C3 . . 119.48(16)
C1 N1 H1 . . 120.3
C3 N1 H1 . . 120.3
C7 O4 H12 . . 111.6(17)
O3 C7 O4 . . 122.87(17)
O3 C7 C6 . . 121.05(18)
O4 C7 C6 . . 116.07(17)
N4 C1 N2 . . 120.96(17)
N4 C1 N1 . . 117.14(17)
N2 C1 N1 . . 121.90(16)
C1 N2 C2 . . 115.70(16)
N5 C2 N3 . . 117.76(16)
N5 C2 N2 . . 116.44(16)
N3 C2 N2 . . 125.80(17)
C7 C6 C6 . 2_666 116.3(2)
C7 C6 H6A . . 108.2
C6 C6 H6A 2_666 . 108.2
C7 C6 H6B . . 108.2
C6 C6 H6B 2_666 . 108.2
H6A C6 H6B . . 107.4
C1 N4 H3 . . 120.0
C1 N4 H2 . . 120.0
H3 N4 H2 . . 120.0
C3 N6 H6 . . 120.0
C3 N6 H7 . . 120.0
H6 N6 H7 . . 120.0
N6 C3 N3 . . 122.22(17)
N6 C3 N1 . . 116.61(17)
N3 C3 N1 . . 121.17(17)
O2 C4 O1 . . 121.88(17)
O2 C4 C5 . . 120.22(17)
O1 C4 C5 . . 117.90(16)
C2 N5 H5 . . 120.0
C2 N5 H4 . . 120.0
H5 N5 H4 . . 120.0
H1W O1W H2W . . 107(3)
C4 C5 C5 . 2_765 115.00(19)
C4 C5 H5A . . 108.5
C5 C5 H5A 2_765 . 108.5
C4 C5 H5B . . 108.5
C5 C5 H5B 2_765 . 108.5
H5A C5 H5B . . 107.5

loop_
_geom_bond_atom_site_label_1
_geom_bond_atom_site_label_2
_geom_bond_site_symmetry_2
_geom_bond_distance
N3 C3 . 1.328(2)
N3 C2 . 1.358(2)
N1 C1 . 1.356(2)
N1 C3 . 1.378(2)
N1 H1 . 0.8600
O1 C4 . 1.277(2)
O3 C7 . 1.217(2)
O2 C4 . 1.246(2)
O4 C7 . 1.309(2)
O4 H12 . 1.023(17)
C7 C6 . 1.507(3)
C1 N4 . 1.321(2)
C1 N2 . 1.328(2)
N2 C2 . 1.361(2)
C2 N5 . 1.319(2)
C6 C6 2_666 1.514(4)
C6 H6A . 0.9700
C6 H6B . 0.9700
N4 H3 . 0.8600
N4 H2 . 0.8600
N6 C3 . 1.313(2)
N6 H6 . 0.8600
N6 H7 . 0.8600
C4 C5 . 1.500(3)
N5 H5 . 0.8600
N5 H4 . 0.8600
O1W H1W . 0.882(17)
O1W H2W . 0.856(18)
C5 C5 2_765 1.522(3)
C5 H5A . 0.9700
C5 H5B . 0.9700

loop_
_geom_hbond_atom_site_label_D
_geom_hbond_atom_site_label_H
_geom_hbond_atom_site_label_A
_geom_hbond_site_symmetry_A
_geom_hbond_distance_DH
_geom_hbond_distance_HA
_geom_hbond_distance_DA
_geom_hbond_angle_DHA
N4 H3 N2 2_575 0.86 2.10 2.959(2) 175.7
N1 H1 O1 . 0.86 2.01 2.844(2) 164.2
N5 H4 O3 1_465 0.86 2.13 2.976(2) 170.0
N6 H6 N3 2_676 0.86 2.16 3.015(2) 173.2
N1 H1 O2 . 0.86 2.50 3.199(2) 138.4
N4 H2 O3 2_665 0.86 2.14 2.799(2) 133.5
N4 H2 O1 . 0.86 2.56 3.268(2) 140.6
N6 H7 O2 . 0.86 1.94 2.782(2) 165.6
N5 H5 O1W 2_576 0.86 2.11 2.912(2) 154.1
O1W H1W O4 . 0.882(17) 2.35(2) 3.195(2) 162(3)
O1W H2W O2 1_455 0.856(18) 1.886(19) 2.726(2) 167(3)
O4 H12 O1 2_665 1.023(17) 1.545(18) 2.5673(19) 177(3)
